data_2224904
loop_
_publ_author_name
'Gowda, B. Thimme'
'Foro, Sabine'
'Suchetan, P. A.'
'Fuess, Hartmut'

_publ_section_title
;
 <i>N</i>-(2-Chlorobenzoyl)benzenesulfonamide
;
_journal_coeditor_code CI5004
_journal_issue 2
_journal_name_full 'Acta Crystallographica Section E'
_journal_page_first o326
_journal_paper_doi 10.1107/S1600536809055482
_journal_volume 66
_journal_year 2010
_chemical_formula_iupac 'C13 H10 Cl N O3 S'
_chemical_formula_moiety 'C13 H10 Cl N O3 S'
_chemical_formula_sum 'C13 H10 Cl N O3 S'
_chemical_formula_weight 295.73
_chemical_name_systematic
;
<i>N</i>-(2-Chlorobenzoyl)benzenesulfonamide
;
_space_group_IT_number 2
_symmetry_cell_setting triclinic
_symmetry_space_group_name_Hall '-P 1'
_symmetry_space_group_name_H-M 'P -1'
_atom_sites_solution_hydrogens geom
_atom_sites_solution_primary direct
_atom_sites_solution_secondary difmap
_audit_creation_method SHELXL-97
_cell_angle_alpha 93.088(6)
_cell_angle_beta 96.863(7)
_cell_angle_gamma 103.057(8)
_cell_formula_units_Z 4
_cell_length_a 7.3390(5)
_cell_length_b 10.8280(10)
_cell_length_c 17.6850(10)
_cell_measurement_reflns_used 4232
_cell_measurement_temperature 299(2)
_cell_measurement_theta_max 27.82
_cell_measurement_theta_min 2.87
_cell_volume 1354.46(18)
_computing_cell_refinement
;
CrysAlis RED (Oxford Diffraction, 2009)
;
_computing_data_collection
;
CrysAlis CCD (Oxford Diffraction, 2009)
;
_computing_data_reduction
;
CrysAlis RED (Oxford Diffraction, 2009)
;
_computing_molecular_graphics 'PLATON (Spek, 2009)'
_computing_publication_material 'SHELXL97 (Sheldrick, 2008)'
_computing_structure_refinement 'SHELXL97 (Sheldrick, 2008)'
_computing_structure_solution 'SHELXS97 (Sheldrick, 2008)'
_diffrn_ambient_temperature 299(2)
_diffrn_measured_fraction_theta_full 0.997
_diffrn_measured_fraction_theta_max 0.997
_diffrn_measurement_device_type
;
Oxford Diffraction Xcalibur diffractometer with
a Sapphire CCD detector
;
_diffrn_measurement_method
;
Rotation method data acquisition using \w and \f scans
;
_diffrn_radiation_monochromator graphite
_diffrn_radiation_source 'fine-focus sealed tube'
_diffrn_radiation_type MoK\a
_diffrn_radiation_wavelength 0.71073
_diffrn_reflns_av_R_equivalents 0.0139
_diffrn_reflns_av_sigmaI/netI 0.0195
_diffrn_reflns_limit_h_max 9
_diffrn_reflns_limit_h_min -8
_diffrn_reflns_limit_k_max 13
_diffrn_reflns_limit_k_min -13
_diffrn_reflns_limit_l_max 21
_diffrn_reflns_limit_l_min -22
_diffrn_reflns_number 9641
_diffrn_reflns_theta_full 26.37
_diffrn_reflns_theta_max 26.37
_diffrn_reflns_theta_min 2.88
_diffrn_standards_number 0
_exptl_absorpt_coefficient_mu 0.438
_exptl_absorpt_correction_T_max 0.9022
_exptl_absorpt_correction_T_min 0.8108
_exptl_absorpt_correction_type multi-scan
_exptl_absorpt_process_details '(CrysAlis RED; Oxford Diffraction, 2009)'
_exptl_crystal_colour colourless
_exptl_crystal_density_diffrn 1.450
_exptl_crystal_density_method 'not measured'
_exptl_crystal_description rod
_exptl_crystal_F_000 608
_exptl_crystal_size_max 0.50
_exptl_crystal_size_mid 0.44
_exptl_crystal_size_min 0.24
_refine_diff_density_max 0.382
_refine_diff_density_min -0.343
_refine_ls_extinction_method none
_refine_ls_goodness_of_fit_ref 1.027
_refine_ls_hydrogen_treatment mixed
_refine_ls_matrix_type full
_refine_ls_number_parameters 359
_refine_ls_number_reflns 5521
_refine_ls_number_restraints 4
_refine_ls_restrained_S_all 1.061
_refine_ls_R_factor_all 0.0548
_refine_ls_R_factor_gt 0.0407
_refine_ls_shift/su_max 0.001
_refine_ls_shift/su_mean 0.000
_refine_ls_structure_factor_coef Fsqd
_refine_ls_weighting_details 'calc w=1/[\s^2^(Fo^2^)+(0.0558P)^2^+0.4941P] where P=(Fo^2^+2Fc^2^)/3'
_refine_ls_weighting_scheme calc
_refine_ls_wR_factor_gt 0.1051
_refine_ls_wR_factor_ref 0.1132
_reflns_number_gt 4327
_reflns_number_total 5521
_reflns_threshold_expression I>2\s(I)
_cod_data_source_file ci5004.cif
_cod_data_source_block I
_cod_depositor_comments
;
The following automatic conversions were performed:
'_symmetry_cell_setting' value 'Triclinic' changed to 'triclinic'
according to '/home/saulius/struct/CIF-dictionaries/cif_core.dic'
dictionary named 'cif_core.dic' version 2.4.1 from 2010-06-29.

Automatic conversion script
Id: cif_fix_enum 1527 2010-12-29 10:47:43Z saulius 

The following automatic conversions were performed:

'_symmetry_cell_setting' value 'Triclinic' changed to 'triclinic'
according to /home/saulius/struct/CIF-dictionaries/cif_core.dic
dictionary named 'cif_core.dic' version 2.4.1 from 2010-06-29.

Automatic conversion script
Id: cif_fix_values 1715 2011-07-08 13:25:40Z adriana 
;
_cod_original_cell_volume 1354.46(17)
_cod_database_code 2224904
_cod_database_fobs_code 2224904

loop_
_symmetry_equiv_pos_as_xyz
'x, y, z'
'-x, -y, -z'

loop_
_atom_site_type_symbol
_atom_site_label
_atom_site_fract_x
_atom_site_fract_y
_atom_site_fract_z
_atom_site_U_iso_or_equiv
_atom_site_adp_type
_atom_site_calc_flag
_atom_site_refinement_flags
_atom_site_occupancy
_atom_site_disorder_assembly
_atom_site_disorder_group
Cl Cl1A 0.80617(12) 0.24676(7) 0.30758(5) 0.0701(3) Uani d PD 0.836(2) A 1
Cl Cl1B 0.8403(6) -0.1454(3) 0.1258(2) 0.0654(14) Uani d PD 0.164(2) A 2
S S1 0.74595(8) 0.18519(6) 0.00953(3) 0.05430(17) Uani d . 1 . .
O O1 0.5985(3) 0.11237(18) -0.04655(8) 0.0717(5) Uani d . 1 . .
O O2 0.9314(3) 0.22227(19) -0.00917(10) 0.0716(5) Uani d . 1 . .
O O3 0.9713(2) 0.22974(14) 0.16030(8) 0.0560(4) Uani d . 1 . .
N N1 0.7439(3) 0.09130(18) 0.08133(10) 0.0518(5) Uani d D 1 . .
H H1N 0.649(3) 0.029(2) 0.0776(14) 0.062 Uiso d D 1 . .
C C1 0.6742(3) 0.3164(2) 0.04645(11) 0.0523(5) Uani d . 1 . .
C C2 0.4851(4) 0.3057(3) 0.05382(14) 0.0684(7) Uani d . 1 . .
H H2 0.3965 0.2303 0.0373 0.082 Uiso calc R 1 . .
C C3 0.4304(5) 0.4070(4) 0.08556(17) 0.0816(9) Uani d . 1 . .
H H3 0.3041 0.4001 0.0910 0.098 Uiso calc R 1 . .
C C4 0.5603(6) 0.5189(3) 0.10952(17) 0.0851(9) Uani d . 1 . .
H H4 0.5218 0.5875 0.1309 0.102 Uiso calc R 1 . .
C C5 0.7469(5) 0.5298(3) 0.10189(17) 0.0813(8) Uani d . 1 . .
H H5 0.8339 0.6061 0.1181 0.098 Uiso calc R 1 . .
C C6 0.8074(4) 0.4290(2) 0.07053(14) 0.0628(6) Uani d . 1 . .
H H6 0.9341 0.4364 0.0656 0.075 Uiso calc R 1 . .
C C7 0.8515(3) 0.13091(19) 0.15128(11) 0.0434(5) Uani d . 1 . .
C C8 0.8065(3) 0.04413(19) 0.21252(11) 0.0430(5) Uani d . 1 A .
C C9 0.7874(3) 0.0905(2) 0.28521(12) 0.0519(5) Uani d D 1 . .
H H13B 0.8026 0.1775 0.2962 0.062 Uiso calc PR 0.164(2) A 2
C C10 0.7457(4) 0.0082(3) 0.34149(15) 0.0696(7) Uani d . 1 A .
H H10 0.7321 0.0399 0.3899 0.083 Uiso calc R 1 . .
C C11 0.7248(4) -0.1190(3) 0.32582(18) 0.0775(8) Uani d . 1 . .
H H11 0.6967 -0.1738 0.3637 0.093 Uiso calc R 1 A .
C C12 0.7444(4) -0.1672(3) 0.25526(18) 0.0727(7) Uani d . 1 A .
H H12 0.7317 -0.2542 0.2451 0.087 Uiso calc R 1 . .
C C13 0.7833(3) -0.0856(2) 0.19942(14) 0.0568(6) Uani d D 1 . .
H H13A 0.7944 -0.1190 0.1511 0.068 Uiso calc PR 0.836(2) A 1
Cl Cl2 0.23536(16) 0.10580(9) 0.45805(4) 0.1023(3) Uani d . 1 . .
S S2 0.29519(8) 0.52286(5) 0.28419(3) 0.04751(15) Uani d . 1 . .
O O4 0.1951(3) 0.54542(16) 0.21405(9) 0.0656(5) Uani d . 1 . .
O O5 0.4931(2) 0.57334(16) 0.30069(11) 0.0668(5) Uani d . 1 . .
O O6 0.4183(3) 0.35322(17) 0.39635(9) 0.0690(5) Uani d . 1 . .
N N2 0.2562(2) 0.36633(16) 0.28095(10) 0.0435(4) Uani d D 1 . .
H H2N 0.175(3) 0.327(2) 0.2468(11) 0.052 Uiso d D 1 . .
C C14 0.1875(3) 0.57205(18) 0.36012(12) 0.0446(5) Uani d . 1 . .
C C15 -0.0041(3) 0.5674(2) 0.34812(15) 0.0566(6) Uani d . 1 . .
H H15 -0.0752 0.5370 0.3010 0.068 Uiso calc R 1 . .
C C16 -0.0869(4) 0.6085(3) 0.40744(17) 0.0702(7) Uani d . 1 . .
H H16 -0.2158 0.6045 0.4008 0.084 Uiso calc R 1 . .
C C17 0.0204(4) 0.6556(3) 0.47655(17) 0.0726(7) Uani d . 1 . .
H H17 -0.0365 0.6843 0.5161 0.087 Uiso calc R 1 . .
C C18 0.2094(4) 0.6607(3) 0.48769(15) 0.0662(7) Uani d . 1 . .
H H18 0.2805 0.6930 0.5346 0.079 Uiso calc R 1 . .
C C19 0.2947(3) 0.6181(2) 0.42967(13) 0.0533(5) Uani d . 1 . .
H H19 0.4230 0.6204 0.4372 0.064 Uiso calc R 1 . .
C C20 0.3323(3) 0.3006(2) 0.33667(11) 0.0437(5) Uani d . 1 . .
C C21 0.3018(3) 0.16165(19) 0.31408(12) 0.0429(4) Uani d . 1 . .
C C22 0.2646(3) 0.0685(2) 0.36477(14) 0.0568(6) Uani d . 1 . .
C C23 0.2407(4) -0.0596(3) 0.3413(2) 0.0743(8) Uani d . 1 . .
H H23 0.2131 -0.1209 0.3757 0.089 Uiso calc R 1 . .
C C24 0.2578(4) -0.0950(3) 0.2678(2) 0.0776(8) Uani d . 1 . .
H H24 0.2428 -0.1805 0.2523 0.093 Uiso calc R 1 . .
C C25 0.2967(4) -0.0054(3) 0.21684(17) 0.0689(7) Uani d . 1 . .
H H25 0.3091 -0.0300 0.1669 0.083 Uiso calc R 1 . .
C C26 0.3177(3) 0.1217(2) 0.23930(13) 0.0515(5) Uani d . 1 . .
H H26 0.3429 0.1817 0.2040 0.062 Uiso calc R 1 . .

loop_
_atom_site_aniso_label
_atom_site_aniso_U_11
_atom_site_aniso_U_22
_atom_site_aniso_U_33
_atom_site_aniso_U_12
_atom_site_aniso_U_13
_atom_site_aniso_U_23
Cl1A 0.0738(5) 0.0520(4) 0.0757(5) -0.0070(3) 0.0281(4) -0.0179(3)
Cl1B 0.091(3) 0.050(2) 0.055(2) 0.0276(19) -0.0028(18) -0.0126(15)
S1 0.0569(3) 0.0613(4) 0.0326(3) -0.0079(3) 0.0006(2) 0.0020(2)
O1 0.0812(12) 0.0787(12) 0.0339(8) -0.0156(9) -0.0091(8) 0.0000(8)
O2 0.0661(11) 0.0814(13) 0.0610(10) -0.0014(9) 0.0200(9) 0.0044(9)
O3 0.0544(9) 0.0511(9) 0.0462(8) -0.0111(7) -0.0141(7) 0.0070(7)
N1 0.0528(11) 0.0503(11) 0.0386(9) -0.0097(8) -0.0066(8) 0.0021(8)
C1 0.0548(13) 0.0623(14) 0.0334(10) 0.0021(10) -0.0014(9) 0.0125(9)
C2 0.0586(15) 0.091(2) 0.0481(13) 0.0007(14) 0.0062(11) 0.0157(13)
C3 0.0758(19) 0.118(3) 0.0602(16) 0.0336(19) 0.0178(14) 0.0238(17)
C4 0.110(3) 0.093(2) 0.0608(17) 0.039(2) 0.0141(17) 0.0143(16)
C5 0.102(2) 0.0620(17) 0.0726(18) 0.0102(16) -0.0015(17) 0.0043(14)
C6 0.0606(15) 0.0611(15) 0.0589(14) 0.0022(12) -0.0020(11) 0.0095(12)
C7 0.0413(10) 0.0411(11) 0.0410(10) 0.0019(9) -0.0047(8) -0.0005(8)
C8 0.0359(10) 0.0459(11) 0.0406(10) 0.0008(8) -0.0038(8) 0.0038(8)
C9 0.0401(11) 0.0575(13) 0.0489(12) -0.0036(9) 0.0002(9) -0.0010(10)
C10 0.0580(15) 0.095(2) 0.0468(13) -0.0030(14) 0.0085(11) 0.0107(13)
C11 0.0737(18) 0.081(2) 0.0735(19) 0.0039(15) 0.0069(14) 0.0341(16)
C12 0.0743(17) 0.0556(15) 0.087(2) 0.0093(13) 0.0099(15) 0.0240(14)
C13 0.0589(14) 0.0477(13) 0.0601(14) 0.0073(10) 0.0029(11) 0.0055(10)
Cl2 0.1560(9) 0.1102(7) 0.0606(4) 0.0553(6) 0.0380(5) 0.0304(4)
S2 0.0530(3) 0.0358(3) 0.0472(3) 0.0006(2) 0.0003(2) 0.0021(2)
O4 0.0932(13) 0.0518(10) 0.0497(9) 0.0166(9) -0.0012(8) 0.0118(7)
O5 0.0538(9) 0.0578(10) 0.0762(11) -0.0117(8) 0.0120(8) -0.0072(8)
O6 0.0854(12) 0.0619(10) 0.0536(10) 0.0279(9) -0.0276(9) -0.0126(8)
N2 0.0445(9) 0.0359(9) 0.0430(9) 0.0046(7) -0.0099(7) -0.0036(7)
C14 0.0483(11) 0.0318(10) 0.0508(11) 0.0082(8) -0.0018(9) 0.0021(8)
C15 0.0538(13) 0.0473(12) 0.0654(14) 0.0139(10) -0.0096(11) 0.0058(11)
C16 0.0562(15) 0.0707(17) 0.091(2) 0.0311(13) 0.0045(14) 0.0136(15)
C17 0.087(2) 0.0755(18) 0.0693(17) 0.0443(16) 0.0174(15) 0.0069(14)
C18 0.0777(18) 0.0701(16) 0.0520(14) 0.0290(14) -0.0031(12) -0.0059(12)
C19 0.0502(12) 0.0504(12) 0.0556(13) 0.0129(10) -0.0056(10) -0.0037(10)
C20 0.0420(11) 0.0476(11) 0.0415(11) 0.0163(9) -0.0031(8) -0.0019(9)
C21 0.0389(10) 0.0435(11) 0.0478(11) 0.0149(8) 0.0033(8) 0.0011(9)
C22 0.0599(14) 0.0578(14) 0.0602(14) 0.0251(11) 0.0128(11) 0.0132(11)
C23 0.0720(17) 0.0556(15) 0.102(2) 0.0234(13) 0.0166(16) 0.0241(15)
C24 0.0751(18) 0.0477(15) 0.111(2) 0.0223(13) 0.0070(17) -0.0074(15)
C25 0.0631(15) 0.0697(17) 0.0738(17) 0.0223(13) 0.0086(13) -0.0216(14)
C26 0.0457(12) 0.0537(13) 0.0549(13) 0.0145(10) 0.0053(10) -0.0055(10)

loop_
_atom_type_symbol
_atom_type_description
_atom_type_scat_dispersion_real
_atom_type_scat_dispersion_imag
_atom_type_scat_source
C C 0.0033 0.0016 'International Tables Vol C Tables 4.2.6.8 and 6.1.1.4'
H H 0.0000 0.0000 'International Tables Vol C Tables 4.2.6.8 and 6.1.1.4'
Cl Cl 0.1484 0.1585 'International Tables Vol C Tables 4.2.6.8 and 6.1.1.4'
N N 0.0061 0.0033 'International Tables Vol C Tables 4.2.6.8 and 6.1.1.4'
O O 0.0106 0.0060 'International Tables Vol C Tables 4.2.6.8 and 6.1.1.4'
S S 0.1246 0.1234 'International Tables Vol C Tables 4.2.6.8 and 6.1.1.4'

loop_
_geom_angle_atom_site_label_1
_geom_angle_atom_site_label_2
_geom_angle_atom_site_label_3
_geom_angle_site_symmetry_1
_geom_angle_site_symmetry_3
_geom_angle
_geom_angle_publ_flag
O2 S1 O1 . . 119.45(11) ?
O2 S1 N1 . . 109.51(11) ?
O1 S1 N1 . . 102.84(10) ?
O2 S1 C1 . . 110.60(11) ?
O1 S1 C1 . . 109.12(12) ?
N1 S1 C1 . . 103.99(10) ?
C7 N1 S1 . . 122.29(15) ?
C7 N1 H1N . . 119.6(17) ?
S1 N1 H1N . . 115.2(17) ?
C2 C1 C6 . . 120.7(3) ?
C2 C1 S1 . . 119.5(2) ?
C6 C1 S1 . . 119.7(2) ?
C3 C2 C1 . . 119.4(3) ?
C3 C2 H2 . . 120.3 ?
C1 C2 H2 . . 120.3 ?
C2 C3 C4 . . 120.5(3) ?
C2 C3 H3 . . 119.7 ?
C4 C3 H3 . . 119.7 ?
C5 C4 C3 . . 120.1(3) ?
C5 C4 H4 . . 120.0 ?
C3 C4 H4 . . 120.0 ?
C4 C5 C6 . . 121.0(3) ?
C4 C5 H5 . . 119.5 ?
C6 C5 H5 . . 119.5 ?
C5 C6 C1 . . 118.3(3) ?
C5 C6 H6 . . 120.8 ?
C1 C6 H6 . . 120.8 ?
O3 C7 N1 . . 120.84(19) ?
O3 C7 C8 . . 124.36(17) ?
N1 C7 C8 . . 114.79(17) ?
C13 C8 C9 . . 117.3(2) ?
C13 C8 C7 . . 121.28(19) ?
C9 C8 C7 . . 121.41(19) ?
C10 C9 C8 . . 120.6(2) ?
C10 C9 Cl1A . . 117.6(2) ?
C8 C9 Cl1A . . 121.79(18) ?
C10 C9 H13B . . 119.7 ?
C8 C9 H13B . . 119.7 ?
C11 C10 C9 . . 119.9(3) ?
C11 C10 H10 . . 120.0 ?
C9 C10 H10 . . 120.0 ?
C10 C11 C12 . . 120.9(3) ?
C10 C11 H11 . . 119.6 ?
C12 C11 H11 . . 119.6 ?
C11 C12 C13 . . 119.0(3) ?
C11 C12 H12 . . 120.5 ?
C13 C12 H12 . . 120.5 ?
C12 C13 C8 . . 122.3(2) ?
C12 C13 Cl1B . . 115.1(3) ?
C8 C13 Cl1B . . 121.4(2) ?
C12 C13 H13A . . 118.8 ?
C8 C13 H13A . . 118.8 ?
O5 S2 O4 . . 119.97(11) ?
O5 S2 N2 . . 107.85(10) ?
O4 S2 N2 . . 103.72(9) ?
O5 S2 C14 . . 108.61(10) ?
O4 S2 C14 . . 108.75(11) ?
N2 S2 C14 . . 107.22(10) ?
C20 N2 S2 . . 124.21(14) ?
C20 N2 H2N . . 119.4(17) ?
S2 N2 H2N . . 115.8(17) ?
C19 C14 C15 . . 121.1(2) ?
C19 C14 S2 . . 119.95(17) ?
C15 C14 S2 . . 118.89(17) ?
C16 C15 C14 . . 118.6(2) ?
C16 C15 H15 . . 120.7 ?
C14 C15 H15 . . 120.7 ?
C15 C16 C17 . . 120.2(2) ?
C15 C16 H16 . . 119.9 ?
C17 C16 H16 . . 119.9 ?
C18 C17 C16 . . 120.8(3) ?
C18 C17 H17 . . 119.6 ?
C16 C17 H17 . . 119.6 ?
C17 C18 C19 . . 120.1(2) ?
C17 C18 H18 . . 120.0 ?
C19 C18 H18 . . 120.0 ?
C18 C19 C14 . . 119.2(2) ?
C18 C19 H19 . . 120.4 ?
C14 C19 H19 . . 120.4 ?
O6 C20 N2 . . 121.96(19) ?
O6 C20 C21 . . 124.54(19) ?
N2 C20 C21 . . 113.47(16) ?
C22 C21 C26 . . 117.3(2) ?
C22 C21 C20 . . 123.27(19) ?
C26 C21 C20 . . 119.43(19) ?
C21 C22 C23 . . 121.1(2) ?
C21 C22 Cl2 . . 121.50(18) ?
C23 C22 Cl2 . . 117.3(2) ?
C24 C23 C22 . . 119.9(3) ?
C24 C23 H23 . . 120.0 ?
C22 C23 H23 . . 120.0 ?
C23 C24 C25 . . 120.3(3) ?
C23 C24 H24 . . 119.9 ?
C25 C24 H24 . . 119.9 ?
C24 C25 C26 . . 120.2(3) ?
C24 C25 H25 . . 119.9 ?
C26 C25 H25 . . 119.9 ?
C25 C26 C21 . . 121.2(2) ?
C25 C26 H26 . . 119.4 ?
C21 C26 H26 . . 119.4 ?

loop_
_geom_bond_atom_site_label_1
_geom_bond_atom_site_label_2
_geom_bond_site_symmetry_2
_geom_bond_distance
_geom_bond_publ_flag
Cl1A C9 . 1.687(2) ?
Cl1B C13 . 1.565(4) ?
S1 O2 . 1.4137(18) ?
S1 O1 . 1.4320(16) ?
S1 N1 . 1.6683(19) ?
S1 C1 . 1.744(3) ?
O3 C7 . 1.211(2) ?
N1 C7 . 1.376(2) ?
N1 H1N . 0.845(17) ?
C1 C2 . 1.389(3) ?
C1 C6 . 1.389(3) ?
C2 C3 . 1.366(4) ?
C2 H2 . 0.93 ?
C3 C4 . 1.373(5) ?
C3 H3 . 0.93 ?
C4 C5 . 1.371(5) ?
C4 H4 . 0.93 ?
C5 C6 . 1.381(4) ?
C5 H5 . 0.93 ?
C6 H6 . 0.93 ?
C7 C8 . 1.490(3) ?
C8 C13 . 1.380(3) ?
C8 C9 . 1.389(3) ?
C9 C10 . 1.387(3) ?
C9 H13B . 0.93 ?
C10 C11 . 1.361(4) ?
C10 H10 . 0.93 ?
C11 C12 . 1.363(4) ?
C11 H11 . 0.93 ?
C12 C13 . 1.373(3) ?
C12 H12 . 0.93 ?
C13 H13A . 0.93 ?
Cl2 C22 . 1.727(3) ?
S2 O5 . 1.4201(17) ?
S2 O4 . 1.4261(16) ?
S2 N2 . 1.6506(17) ?
S2 C14 . 1.754(2) ?
O6 C20 . 1.204(2) ?
N2 C20 . 1.383(3) ?
N2 H2N . 0.822(16) ?
C14 C19 . 1.380(3) ?
C14 C15 . 1.386(3) ?
C15 C16 . 1.376(4) ?
C15 H15 . 0.93 ?
C16 C17 . 1.377(4) ?
C16 H16 . 0.93 ?
C17 C18 . 1.366(4) ?
C17 H17 . 0.93 ?
C18 C19 . 1.375(3) ?
C18 H18 . 0.93 ?
C19 H19 . 0.93 ?
C20 C21 . 1.495(3) ?
C21 C22 . 1.388(3) ?
C21 C26 . 1.396(3) ?
C22 C23 . 1.392(4) ?
C23 C24 . 1.363(4) ?
C23 H23 . 0.93 ?
C24 C25 . 1.366(4) ?
C24 H24 . 0.93 ?
C25 C26 . 1.380(3) ?
C25 H25 . 0.93 ?
C26 H26 . 0.93 ?

loop_
_geom_hbond_atom_site_label_D
_geom_hbond_atom_site_label_H
_geom_hbond_atom_site_label_A
_geom_hbond_site_symmetry_A
_geom_hbond_distance_DH
_geom_hbond_distance_HA
_geom_hbond_distance_DA
_geom_hbond_angle_DHA
N1 H1N O1 2_655 0.84(2) 2.09(2) 2.922(2) 168(2)
N2 H2N O3 1_455 0.82(2) 2.06(2) 2.883(2) 179(3)

loop_
_geom_torsion_atom_site_label_1
_geom_torsion_atom_site_label_2
_geom_torsion_atom_site_label_3
_geom_torsion_atom_site_label_4
_geom_torsion_site_symmetry_1
_geom_torsion_site_symmetry_2
_geom_torsion_site_symmetry_3
_geom_torsion_site_symmetry_4
_geom_torsion
_geom_torsion_publ_flag
O2 S1 N1 C7 . . . . 59.3(2) ?
O1 S1 N1 C7 . . . . -172.73(19) ?
C1 S1 N1 C7 . . . . -59.0(2) ?
O2 S1 C1 C2 . . . . 166.94(17) ?
O1 S1 C1 C2 . . . . 33.6(2) ?
N1 S1 C1 C2 . . . . -75.60(19) ?
O2 S1 C1 C6 . . . . -15.2(2) ?
O1 S1 C1 C6 . . . . -148.54(18) ?
N1 S1 C1 C6 . . . . 102.27(19) ?
C6 C1 C2 C3 . . . . -0.4(3) ?
S1 C1 C2 C3 . . . . 177.40(19) ?
C1 C2 C3 C4 . . . . 0.5(4) ?
C2 C3 C4 C5 . . . . -0.2(4) ?
C3 C4 C5 C6 . . . . -0.3(5) ?
C4 C5 C6 C1 . . . . 0.3(4) ?
C2 C1 C6 C5 . . . . 0.0(3) ?
S1 C1 C6 C5 . . . . -177.8(2) ?
S1 N1 C7 O3 . . . . -10.0(3) ?
S1 N1 C7 C8 . . . . 169.48(16) ?
O3 C7 C8 C13 . . . . -134.5(2) ?
N1 C7 C8 C13 . . . . 46.0(3) ?
O3 C7 C8 C9 . . . . 45.0(3) ?
N1 C7 C8 C9 . . . . -134.4(2) ?
C13 C8 C9 C10 . . . . -0.3(3) ?
C7 C8 C9 C10 . . . . -179.9(2) ?
C13 C8 C9 Cl1A . . . . -178.19(16) ?
C7 C8 C9 Cl1A . . . . 2.2(3) ?
C8 C9 C10 C11 . . . . 0.5(4) ?
Cl1A C9 C10 C11 . . . . 178.5(2) ?
C9 C10 C11 C12 . . . . 0.1(4) ?
C10 C11 C12 C13 . . . . -0.9(4) ?
C11 C12 C13 C8 . . . . 1.1(4) ?
C11 C12 C13 Cl1B . . . . 169.1(3) ?
C9 C8 C13 C12 . . . . -0.5(3) ?
C7 C8 C13 C12 . . . . 179.1(2) ?
C9 C8 C13 Cl1B . . . . -167.7(2) ?
C7 C8 C13 Cl1B . . . . 11.9(3) ?
O5 S2 N2 C20 . . . . 49.5(2) ?
O4 S2 N2 C20 . . . . 177.73(18) ?
C14 S2 N2 C20 . . . . -67.30(19) ?
O5 S2 C14 C19 . . . . -16.8(2) ?
O4 S2 C14 C19 . . . . -148.99(18) ?
N2 S2 C14 C19 . . . . 99.45(18) ?
O5 S2 C14 C15 . . . . 161.18(17) ?
O4 S2 C14 C15 . . . . 29.0(2) ?
N2 S2 C14 C15 . . . . -82.52(18) ?
C19 C14 C15 C16 . . . . -0.7(3) ?
S2 C14 C15 C16 . . . . -178.68(19) ?
C14 C15 C16 C17 . . . . 1.3(4) ?
C15 C16 C17 C18 . . . . -0.9(4) ?
C16 C17 C18 C19 . . . . -0.2(4) ?
C17 C18 C19 C14 . . . . 0.8(4) ?
C15 C14 C19 C18 . . . . -0.4(3) ?
S2 C14 C19 C18 . . . . 177.59(19) ?
S2 N2 C20 O6 . . . . 7.9(3) ?
S2 N2 C20 C21 . . . . -170.30(15) ?
O6 C20 C21 C22 . . . . 39.0(3) ?
N2 C20 C21 C22 . . . . -142.8(2) ?
O6 C20 C21 C26 . . . . -138.5(2) ?
N2 C20 C21 C26 . . . . 39.6(3) ?
C26 C21 C22 C23 . . . . -1.2(3) ?
C20 C21 C22 C23 . . . . -178.8(2) ?
C26 C21 C22 Cl2 . . . . -178.16(17) ?
C20 C21 C22 Cl2 . . . . 4.3(3) ?
C21 C22 C23 C24 . . . . 1.4(4) ?
Cl2 C22 C23 C24 . . . . 178.5(2) ?
C22 C23 C24 C25 . . . . -0.5(4) ?
C23 C24 C25 C26 . . . . -0.5(4) ?
C24 C25 C26 C21 . . . . 0.7(4) ?
C22 C21 C26 C25 . . . . 0.2(3) ?
C20 C21 C26 C25 . . . . 177.9(2) ?
